data_7031112
loop_
_publ_author_name
'Zhang, Kou-Lin'
'Zhong, Zhao-Yin'
'Zhang, Lei'
'Jing, Chu-Yue'
'Daniels, Luke M.'
'Walton, Richard I.'

_publ_section_title
;
 Synthesis, characterization and properties of a family of
 lead(ii)-organic frameworks based on a multi-functional ligand
 2-amino-4-sulfobenzoic acid exhibiting auxiliary ligand-dependent
 dehydration-rehydration behaviours.
;
_journal_issue 30
_journal_name_full 'Dalton transactions (Cambridge, England : 2003)'
_journal_page_first 11597
_journal_page_last 11610
_journal_paper_doi 10.1039/c4dt00659c
_journal_volume 43
_journal_year 2014
_chemical_formula_sum 'C28 H28 N6 O12 Pb2 S2'
_chemical_formula_weight 1119.06
_chemical_name_systematic
; 
 ? 
;
_space_group_IT_number 2
_symmetry_cell_setting triclinic
_symmetry_space_group_name_Hall '-P 1'
_symmetry_space_group_name_H-M 'P -1'
_atom_sites_solution_hydrogens geom
_atom_sites_solution_primary direct
_atom_sites_solution_secondary difmap
_audit_creation_method SHELXL-97
_cell_angle_alpha 101.0520(10)
_cell_angle_beta 92.705(2)
_cell_angle_gamma 93.508(2)
_cell_formula_units_Z 2
_cell_length_a 5.9314(7)
_cell_length_b 11.0291(13)
_cell_length_c 24.939(3)
_cell_measurement_reflns_used 5028
_cell_measurement_temperature 296(2)
_cell_measurement_theta_max 27.4362
_cell_measurement_theta_min 2.2061
_cell_volume 1595.3(3)
_computing_cell_refinement 'SAINT (Bruker, 2005)'
_computing_data_collection 'APEX2 (Bruker, 2005)'
_computing_data_reduction 'SAINT (Bruker, 2005)'
_computing_molecular_graphics 'Diamond (CRYSTAL IMPACT, 2001)'
_computing_publication_material 'publCIF (Westrip, 2010)'
_computing_structure_refinement 'SHELXL-97 (Sheldrick, 2008)'
_computing_structure_solution 'SHELXS-97 (Sheldrick, 2008)'
_diffrn_ambient_temperature 296(2)
_diffrn_detector_area_resol_mean 8.3
_diffrn_measured_fraction_theta_full 0.979
_diffrn_measured_fraction_theta_max 0.979
_diffrn_measurement_device_type 'Bruker APEXII area-detector'
_diffrn_measurement_method '\f and \w'
_diffrn_radiation_monochromator graphite
_diffrn_radiation_source 'fine-focus sealed tube'
_diffrn_radiation_type MoK\a
_diffrn_radiation_wavelength 0.71073
_diffrn_reflns_av_R_equivalents 0.0436
_diffrn_reflns_av_unetI/netI 0.0652
_diffrn_reflns_limit_h_max 7
_diffrn_reflns_limit_h_min -7
_diffrn_reflns_limit_k_max 14
_diffrn_reflns_limit_k_min -14
_diffrn_reflns_limit_l_max 30
_diffrn_reflns_limit_l_min -32
_diffrn_reflns_number 14086
_diffrn_reflns_theta_full 27.48
_diffrn_reflns_theta_max 27.48
_diffrn_reflns_theta_min 1.67
_exptl_absorpt_coefficient_mu 10.745
_exptl_absorpt_correction_T_max 0.2956
_exptl_absorpt_correction_T_min 0.1169
_exptl_absorpt_correction_type multi-scan
_exptl_absorpt_process_details '(SADABS; Sheldrick, 1996)'
_exptl_crystal_colour YELLOW
_exptl_crystal_density_diffrn 2.330
_exptl_crystal_density_method 'not measured'
_exptl_crystal_description BLOCK
_exptl_crystal_F_000 1060
_exptl_crystal_size_max 0.35
_exptl_crystal_size_mid 0.25
_exptl_crystal_size_min 0.15
_refine_diff_density_max 1.826
_refine_diff_density_min -1.643
_refine_diff_density_rms 0.211
_refine_ls_extinction_method none
_refine_ls_goodness_of_fit_ref 1.062
_refine_ls_hydrogen_treatment constr
_refine_ls_matrix_type full
_refine_ls_number_parameters 451
_refine_ls_number_reflns 7182
_refine_ls_number_restraints 6
_refine_ls_restrained_S_all 1.062
_refine_ls_R_factor_all 0.0527
_refine_ls_R_factor_gt 0.0394
_refine_ls_shift/su_max 0.001
_refine_ls_shift/su_mean 0.000
_refine_ls_structure_factor_coef Fsqd
_refine_ls_weighting_details 'calc w=1/[\s^2^(Fo^2^)+(0.0335P)^2^+8.4058P] where P=(Fo^2^+2Fc^2^)/3'
_refine_ls_weighting_scheme calc
_refine_ls_wR_factor_gt 0.0963
_refine_ls_wR_factor_ref 0.1085
_reflns_number_gt 5774
_reflns_number_total 7182
_reflns_threshold_expression >2sigma(I)
_cod_data_source_file c4dt00659c2.cif
_cod_data_source_block 6
_cod_depositor_comments
;
The following automatic conversions were performed:

'_symmetry_cell_setting' value 'TRICLINIC' changed to 'triclinic'
according to
/usr/data/users/saulius/crontab/automatic-downloads/rss-feeds/RSC/lib/dictionaries/cif_core.dic
dictionary named 'cif_core.dic' version 2.4.2 from
2011-04-26.

'_exptl_absorpt_correction_type' value 'MULTI-SCAN'
changed to 'multi-scan' according to
/usr/data/users/saulius/crontab/automatic-downloads/rss-feeds/RSC/lib/dictionaries/cif_core.dic
dictionary named 'cif_core.dic' version 2.4.2 from
2011-04-26.

'_refine_ls_hydrogen_treatment' value 'CONSTR' changed
to 'constr' according to
/usr/data/users/saulius/crontab/automatic-downloads/rss-feeds/RSC/lib/dictionaries/cif_core.dic
dictionary named 'cif_core.dic' version 2.4.2 from 2011-04-26.

Automatic conversion script
Id: cif_fix_values 2281 2013-09-26 08:29:07Z andrius 

 Adding full bibliography for 7031110--7031114.cif.
;
_cod_original_sg_symbol_H-M P-1
_cod_database_code 7031112

loop_
_symmetry_equiv_pos_as_xyz
'x, y, z'
'-x, -y, -z'

loop_
_atom_site_label
_atom_site_type_symbol
_atom_site_fract_x
_atom_site_fract_y
_atom_site_fract_z
_atom_site_U_iso_or_equiv
_atom_site_adp_type
_atom_site_occupancy
_atom_site_symmetry_multiplicity
_atom_site_calc_flag
_atom_site_refinement_flags
C1 C 0.7160(13) 0.1780(7) 0.8239(3) 0.0272(17) Uani 1 1 d .
C2 C 0.9971(13) 0.3678(7) 0.8571(3) 0.0270(17) Uani 1 1 d .
C3 C 1.0507(13) 0.4933(7) 0.8573(3) 0.0292(17) Uani 1 1 d .
H3 H 1.1903 0.5304 0.8725 0.035 Uiso 1 1 calc R
C4 C 0.8982(12) 0.5623(7) 0.8354(3) 0.0213(15) Uani 1 1 d .
C5 C 0.6846(14) 0.5120(7) 0.8126(3) 0.0298(18) Uani 1 1 d .
H5 H 0.5801 0.5605 0.7995 0.036 Uiso 1 1 calc R
C6 C 0.6362(14) 0.3869(7) 0.8103(3) 0.0298(18) Uani 1 1 d .
H6 H 0.4980 0.3505 0.7939 0.036 Uiso 1 1 calc R
C7 C 0.7858(13) 0.3128(7) 0.8316(3) 0.0248(16) Uani 1 1 d .
C8 C 0.6883(15) 0.4388(9) 0.9833(4) 0.040(2) Uani 1 1 d .
H8 H 0.8143 0.3973 0.9715 0.048 Uiso 1 1 calc R
C9 C 0.3510(16) 0.4496(9) 1.0319(4) 0.041(2) Uani 1 1 d .
H9 H 0.2491 0.4153 1.0530 0.049 Uiso 1 1 calc R
C10 C 0.5408(15) 0.3890(8) 1.0158(3) 0.0329(18) Uani 1 1 d .
C11 C 0.5743(17) 0.2631(8) 1.0307(4) 0.041(2) Uani 1 1 d .
H11A H 0.7349 0.2540 1.0364 0.050 Uiso 1 1 calc R
H11B H 0.5043 0.2590 1.0648 0.050 Uiso 1 1 calc R
C12 C 0.5733(14) 0.1115(8) 0.9421(4) 0.0343(19) Uani 1 1 d .
H12 H 0.7211 0.1328 0.9346 0.041 Uiso 1 1 calc R
C13 C 0.2601(13) 0.1064(7) 0.9842(3) 0.0304(18) Uani 1 1 d .
H13 H 0.1522 0.1223 1.0100 0.037 Uiso 1 1 calc R
C14 C 0.2336(16) 0.0247(8) 0.9358(4) 0.038(2) Uani 1 1 d .
H14 H 0.1032 -0.0255 0.9227 0.046 Uiso 1 1 calc R
C15 C 0.6143(14) 0.7047(8) 0.6578(3) 0.0303(18) Uani 1 1 d .
C16 C 0.7499(14) 0.6136(8) 0.6350(4) 0.037(2) Uani 1 1 d .
H16 H 0.8777 0.6330 0.6173 0.044 Uiso 1 1 calc R
C17 C 0.6906(15) 0.4911(9) 0.6394(4) 0.039(2) Uani 1 1 d .
H17 H 0.7793 0.4283 0.6241 0.047 Uiso 1 1 calc R
C18 C 0.4983(15) 0.4624(7) 0.6665(4) 0.0326(18) Uani 1 1 d .
C19 C 0.3568(13) 0.5565(8) 0.6881(4) 0.0313(18) Uani 1 1 d .
C20 C 0.4206(14) 0.6774(8) 0.6823(3) 0.0323(18) Uani 1 1 d .
H20 H 0.3293 0.7409 0.6954 0.039 Uiso 1 1 calc R
C21 C 0.1960(16) 0.5509(9) 0.5301(4) 0.040(2) Uani 1 1 d .
H21 H 0.3296 0.5840 0.5500 0.048 Uiso 1 1 calc R
C22 C 0.1273(17) 0.4281(9) 0.5272(4) 0.045(2) Uani 1 1 d .
H22 H 0.2129 0.3805 0.5462 0.054 Uiso 1 1 calc R
C23 C -0.0673(15) 0.3736(8) 0.4964(3) 0.0341(19) Uani 1 1 d .
C24 C -0.1495(17) 0.2395(8) 0.4911(4) 0.042(2) Uani 1 1 d .
H24A H -0.2993 0.2348 0.5050 0.051 Uiso 1 1 calc R
H24B H -0.1614 0.1999 0.4527 0.051 Uiso 1 1 calc R
C25 C 0.2026(14) 0.1246(8) 0.5038(4) 0.0336(19) Uani 1 1 d .
H25 H 0.2601 0.1217 0.4695 0.040 Uiso 1 1 calc R
C26 C -0.0181(14) 0.1561(8) 0.5723(4) 0.0330(18) Uani 1 1 d .
H26 H -0.1396 0.1790 0.5933 0.040 Uiso 1 1 calc R
C27 C 0.2970(17) 0.0832(9) 0.5458(3) 0.040(2) Uani 1 1 d .
H27 H 0.4347 0.0472 0.5460 0.048 Uiso 1 1 calc R
C28 C 0.4527(14) 0.3318(7) 0.6725(3) 0.0297(18) Uani 1 1 d .
N1 N 0.4761(11) 0.1612(6) 0.9879(3) 0.0315(15) Uani 1 1 d .
N2 N 0.4344(11) 0.0282(6) 0.9086(3) 0.0298(15) Uani 1 1 d .
N3 N 1.1456(13) 0.3042(7) 0.8828(3) 0.044(2) Uani 1 1 d .
H3A H 1.2696 0.3414 0.8987 0.053 Uiso 1 1 calc R
H3B H 1.1150 0.2271 0.8830 0.053 Uiso 1 1 calc R
N4 N 0.0019(12) 0.1729(6) 0.5211(3) 0.0318(15) Uani 1 1 d .
N5 N 0.1579(13) 0.1024(7) 0.5891(3) 0.0357(17) Uani 1 1 d .
N6 N 0.1745(13) 0.5360(8) 0.7166(4) 0.049(2) Uani 1 1 d .
H6A H 0.0989 0.5969 0.7309 0.059 Uiso 1 1 calc R
H6B H 0.1341 0.4620 0.7204 0.059 Uiso 1 1 calc R
O1 O 0.8362(11) 0.7919(6) 0.8791(3) 0.0411(15) Uani 1 1 d .
O2 O 1.2133(9) 0.7448(5) 0.8491(2) 0.0317(13) Uani 1 1 d .
O3 O 0.8971(9) 0.7448(5) 0.7833(2) 0.0322(13) Uani 1 1 d .
O4 O 0.8507(10) 0.1041(5) 0.8409(3) 0.0355(14) Uani 1 1 d .
O5 O 0.5220(10) 0.1378(5) 0.8031(3) 0.0372(14) Uani 1 1 d .
O6 O 0.5917(11) 0.2515(6) 0.6571(3) 0.0435(16) Uani 1 1 d .
O7 O 0.2710(11) 0.3016(6) 0.6928(3) 0.0400(15) Uani 1 1 d .
O8 O 0.5421(11) 0.8977(6) 0.6154(3) 0.0435(16) Uani 1 1 d .
O9 O 0.6612(10) 0.9325(5) 0.7113(2) 0.0367(14) Uani 1 1 d .
O10 O 0.9281(10) 0.8701(6) 0.6428(3) 0.0439(16) Uani 1 1 d .
O1W O 0.1453(9) -0.0379(5) 0.7770(2) 0.0333(13) Uani 1 1 d D
H1WA H 0.0820 0.0211 0.7965 0.040 Uiso 1 1 d RD
H1WB H 0.0540 -0.1024 0.7705 0.040 Uiso 1 1 d RD
O2W O -0.0874(10) 0.1483(6) 0.7136(3) 0.0420(15) Uani 1 1 d D
H2WA H -0.1819 0.1925 0.7010 0.050 Uiso 1 1 d RD
H2WB H -0.1155 0.0728 0.6983 0.050 Uiso 1 1 d RD
Pb1 Pb 0.27223(5) 0.08053(3) 0.681053(13) 0.03061(10) Uani 1 1 d .
Pb2 Pb 0.52787(5) -0.07767(3) 0.816879(11) 0.02319(9) Uani 1 1 d .
S1 S 0.6941(3) 0.86158(19) 0.65565(8) 0.0286(4) Uani 1 1 d .
S2 S 0.9701(3) 0.72317(17) 0.83740(8) 0.0245(4) Uani 1 1 d .

loop_
_atom_site_aniso_label
_atom_site_aniso_U_11
_atom_site_aniso_U_22
_atom_site_aniso_U_33
_atom_site_aniso_U_23
_atom_site_aniso_U_13
_atom_site_aniso_U_12
C1 0.031(4) 0.017(4) 0.036(4) 0.006(3) 0.016(3) 0.007(3)
C2 0.026(4) 0.023(4) 0.036(5) 0.017(3) 0.002(3) 0.004(3)
C3 0.030(4) 0.022(4) 0.035(5) 0.008(3) 0.001(3) -0.007(3)
C4 0.024(3) 0.020(4) 0.021(4) 0.007(3) 0.006(3) 0.002(3)
C5 0.043(5) 0.017(4) 0.029(4) 0.007(3) -0.009(3) -0.001(3)
C6 0.034(4) 0.018(4) 0.037(5) 0.008(3) -0.004(3) -0.003(3)
C7 0.031(4) 0.014(3) 0.033(4) 0.012(3) 0.008(3) 0.001(3)
C8 0.040(5) 0.037(5) 0.042(5) 0.002(4) 0.016(4) 0.010(4)
C9 0.046(5) 0.042(5) 0.033(5) 0.000(4) 0.014(4) -0.001(4)
C10 0.043(5) 0.029(4) 0.026(4) 0.004(3) 0.001(3) -0.003(4)
C11 0.053(6) 0.031(5) 0.037(5) 0.003(4) -0.003(4) -0.001(4)
C12 0.030(4) 0.033(5) 0.044(5) 0.013(4) 0.012(4) 0.016(3)
C13 0.031(4) 0.025(4) 0.037(5) 0.004(4) 0.012(3) 0.013(3)
C14 0.049(5) 0.027(5) 0.040(5) 0.011(4) 0.002(4) -0.004(4)
C15 0.033(4) 0.030(4) 0.027(4) 0.006(3) 0.002(3) -0.004(3)
C16 0.030(4) 0.034(5) 0.047(5) 0.005(4) 0.019(4) 0.006(4)
C17 0.044(5) 0.032(5) 0.039(5) 0.002(4) 0.008(4) 0.002(4)
C18 0.043(5) 0.020(4) 0.034(5) 0.006(3) 0.003(4) -0.002(3)
C19 0.026(4) 0.031(4) 0.039(5) 0.011(4) 0.005(3) 0.005(3)
C20 0.038(4) 0.024(4) 0.032(4) -0.002(3) 0.005(3) 0.002(3)
C21 0.043(5) 0.038(5) 0.040(5) 0.015(4) -0.013(4) -0.002(4)
C22 0.052(6) 0.042(6) 0.045(6) 0.020(5) -0.014(4) 0.005(4)
C23 0.043(5) 0.026(4) 0.031(5) 0.003(4) -0.007(4) 0.001(4)
C24 0.054(6) 0.027(5) 0.045(6) 0.008(4) -0.014(4) -0.003(4)
C25 0.039(4) 0.032(5) 0.031(4) 0.004(4) 0.015(4) 0.007(4)
C26 0.032(4) 0.033(5) 0.036(5) 0.008(4) 0.009(4) 0.011(4)
C27 0.052(5) 0.040(5) 0.026(4) 0.003(4) 0.007(4) -0.004(4)
C28 0.040(4) 0.021(4) 0.022(4) -0.010(3) -0.003(3) 0.003(3)
N1 0.035(4) 0.028(4) 0.032(4) 0.005(3) 0.003(3) 0.011(3)
N2 0.038(4) 0.024(4) 0.025(3) 0.000(3) 0.001(3) 0.002(3)
N3 0.047(4) 0.028(4) 0.057(5) 0.011(4) -0.015(4) 0.001(3)
N4 0.043(4) 0.023(4) 0.030(4) 0.009(3) -0.001(3) -0.001(3)
N5 0.048(4) 0.037(4) 0.024(4) 0.010(3) 0.009(3) 0.001(3)
N6 0.048(5) 0.038(5) 0.065(6) 0.014(4) 0.024(4) 0.004(4)
O1 0.056(4) 0.027(3) 0.040(4) 0.000(3) 0.023(3) 0.003(3)
O2 0.031(3) 0.025(3) 0.037(3) 0.008(3) -0.007(2) -0.007(2)
O3 0.034(3) 0.032(3) 0.034(3) 0.015(3) -0.002(2) -0.002(2)
O4 0.039(3) 0.026(3) 0.046(4) 0.016(3) 0.005(3) 0.002(2)
O5 0.037(3) 0.022(3) 0.052(4) 0.008(3) -0.002(3) -0.005(2)
O6 0.053(4) 0.021(3) 0.059(4) 0.010(3) 0.013(3) 0.007(3)
O7 0.047(4) 0.028(3) 0.041(4) -0.004(3) 0.012(3) -0.006(3)
O8 0.058(4) 0.043(4) 0.034(3) 0.019(3) 0.000(3) 0.009(3)
O9 0.050(4) 0.028(3) 0.032(3) 0.006(3) 0.007(3) -0.001(3)
O10 0.043(4) 0.030(3) 0.058(4) 0.002(3) 0.024(3) 0.001(3)
O1W 0.025(3) 0.030(3) 0.045(4) 0.010(3) 0.002(2) -0.005(2)
O2W 0.033(3) 0.036(4) 0.060(4) 0.012(3) 0.018(3) 0.009(3)
Pb1 0.03589(18) 0.02690(18) 0.03173(18) 0.01034(13) 0.00643(13) 0.00565(13)
Pb2 0.02661(15) 0.01846(15) 0.02527(16) 0.00588(11) 0.00295(11) 0.00139(11)
S1 0.0359(10) 0.0228(10) 0.0293(10) 0.0092(8) 0.0067(8) 0.0020(8)
S2 0.0297(9) 0.0166(9) 0.0269(10) 0.0053(7) 0.0013(7) -0.0031(7)

loop_
_atom_type_symbol
_atom_type_description
_atom_type_scat_dispersion_real
_atom_type_scat_dispersion_imag
_atom_type_scat_source
C C 0.0033 0.0016 'International Tables Vol C Tables 4.2.6.8 and 6.1.1.4'
H H 0.0000 0.0000 'International Tables Vol C Tables 4.2.6.8 and 6.1.1.4'
N N 0.0061 0.0033 'International Tables Vol C Tables 4.2.6.8 and 6.1.1.4'
O O 0.0106 0.0060 'International Tables Vol C Tables 4.2.6.8 and 6.1.1.4'
S S 0.1246 0.1234 'International Tables Vol C Tables 4.2.6.8 and 6.1.1.4'
Pb Pb -3.3944 10.1111 'International Tables Vol C Tables 4.2.6.8 and 6.1.1.4'

loop_
_geom_angle_atom_site_label_1
_geom_angle_atom_site_label_2
_geom_angle_atom_site_label_3
_geom_angle
_geom_angle_site_symmetry_1
_geom_angle_site_symmetry_3
O5 C1 O4 120.3(7) . .
O5 C1 C7 119.8(7) . .
O4 C1 C7 119.9(7) . .
N3 C2 C3 119.0(7) . .
N3 C2 C7 122.7(7) . .
C3 C2 C7 118.3(7) . .
C4 C3 C2 120.5(7) . .
C3 C4 C5 122.3(7) . .
C3 C4 S2 119.3(6) . .
C5 C4 S2 118.3(6) . .
C6 C5 C4 117.0(7) . .
C5 C6 C7 122.8(7) . .
C6 C7 C2 119.0(7) . .
C6 C7 C1 117.0(7) . .
C2 C7 C1 123.9(7) . .
C10 C8 C9 120.1(8) . 2_667
C10 C9 C8 120.4(8) . 2_667
C8 C10 C9 119.5(8) . .
C8 C10 C11 121.0(9) . .
C9 C10 C11 119.3(8) . .
N1 C11 C10 111.7(7) . .
N2 C12 N1 112.3(7) . .
C14 C13 N1 107.2(7) . .
C13 C14 N2 108.9(8) . .
C20 C15 C16 121.7(8) . .
C20 C15 S1 119.2(7) . .
C16 C15 S1 119.1(6) . .
C15 C16 C17 118.4(8) . .
C16 C17 C18 120.6(8) . .
C17 C18 C19 120.3(8) . .
C17 C18 C28 117.8(8) . .
C19 C18 C28 121.9(8) . .
N6 C19 C20 119.4(8) . .
N6 C19 C18 123.3(8) . .
C20 C19 C18 117.2(7) . .
C15 C20 C19 121.7(8) . .
C22 C21 C23 120.8(8) . 2_566
C21 C22 C23 121.6(8) . .
C22 C23 C21 117.6(8) . 2_566
C22 C23 C24 124.0(8) . .
C21 C23 C24 118.4(8) 2_566 .
N4 C24 C23 112.0(7) . .
C27 C25 N4 106.6(8) . .
N5 C26 N4 110.9(7) . .
C25 C27 N5 109.2(9) . .
O6 C28 O7 120.4(8) . .
O6 C28 C18 120.7(8) . .
O7 C28 C18 118.9(7) . .
C12 N1 C13 106.8(7) . .
C12 N1 C11 126.2(8) . .
C13 N1 C11 126.7(7) . .
C12 N2 C14 104.8(7) . .
C12 N2 Pb2 124.2(6) . .
C14 N2 Pb2 130.9(5) . .
C26 N4 C25 107.1(7) . .
C26 N4 C24 126.0(8) . .
C25 N4 C24 126.7(8) . .
C26 N5 C27 106.2(7) . .
C26 N5 Pb1 128.8(6) . .
C27 N5 Pb1 123.7(6) . .
C1 O4 Pb2 89.7(5) . .
C1 O5 Pb2 98.9(5) . .
C28 O6 Pb1 86.3(5) . .
C28 O7 Pb1 103.3(5) . .
O7 Pb1 N5 79.2(2) . .
O7 Pb1 O2W 69.9(2) . .
N5 Pb1 O2W 90.8(2) . .
O7 Pb1 O6 49.8(2) . .
N5 Pb1 O6 75.8(2) . .
O2W Pb1 O6 119.5(2) . .
N2 Pb2 O5 79.4(2) . .
N2 Pb2 O1W 90.7(2) . .
O5 Pb2 O1W 69.01(18) . .
N2 Pb2 O4 77.8(2) . .
O5 Pb2 O4 51.02(18) . .
O1W Pb2 O4 119.99(18) . .
O10 S1 O8 113.4(4) . .
O10 S1 O9 111.3(4) . .
O8 S1 O9 110.8(4) . .
O10 S1 C15 108.3(4) . .
O8 S1 C15 107.1(4) . .
O9 S1 C15 105.4(4) . .
O2 S2 O1 114.0(4) . .
O2 S2 O3 112.9(3) . .
O1 S2 O3 109.9(4) . .
O2 S2 C4 107.4(3) . .
O1 S2 C4 106.6(3) . .
O3 S2 C4 105.4(3) . .

loop_
_geom_bond_atom_site_label_1
_geom_bond_atom_site_label_2
_geom_bond_distance
_geom_bond_site_symmetry_2
C1 O5 1.258(10) .
C1 O4 1.289(10) .
C1 C7 1.493(10) .
C2 N3 1.368(10) .
C2 C3 1.400(10) .
C2 C7 1.424(11) .
C3 C4 1.376(11) .
C4 C5 1.401(10) .
C4 S2 1.790(7) .
C5 C6 1.382(10) .
C6 C7 1.395(11) .
C8 C10 1.380(12) .
C8 C9 1.384(13) 2_667
C9 C10 1.381(13) .
C9 C8 1.384(13) 2_667
C10 C11 1.528(12) .
C11 N1 1.464(11) .
C12 N2 1.330(11) .
C12 N1 1.340(11) .
C13 C14 1.358(12) .
C13 N1 1.374(10) .
C14 N2 1.400(11) .
C15 C20 1.371(11) .
C15 C16 1.379(12) .
C15 S1 1.777(8) .
C16 C17 1.400(12) .
C17 C18 1.404(12) .
C18 C19 1.416(12) .
C18 C28 1.487(11) .
C19 N6 1.352(11) .
C19 C20 1.400(11) .
C21 C22 1.377(13) .
C21 C23 1.398(12) 2_566
C22 C23 1.392(12) .
C23 C21 1.398(12) 2_566
C23 C24 1.508(12) .
C24 N4 1.461(11) .
C25 C27 1.335(13) .
C25 N4 1.387(11) .
C26 N5 1.321(11) .
C26 N4 1.334(11) .
C27 N5 1.381(11) .
C28 O6 1.265(10) .
C28 O7 1.265(10) .
N2 Pb2 2.466(7) .
N5 Pb1 2.422(7) .
O1 S2 1.462(6) .
O2 S2 1.454(5) .
O3 S2 1.464(6) .
O4 Pb2 2.647(6) .
O5 Pb2 2.468(6) .
O6 Pb1 2.758(6) .
O7 Pb1 2.400(6) .
O8 S1 1.445(6) .
O9 S1 1.486(6) .
O10 S1 1.440(6) .
O1W Pb2 2.531(5) .
O2W Pb1 2.428(6) .

loop_
_geom_torsion_atom_site_label_1
_geom_torsion_atom_site_label_2
_geom_torsion_atom_site_label_3
_geom_torsion_atom_site_label_4
_geom_torsion
_geom_torsion_site_symmetry_1
_geom_torsion_site_symmetry_4
N3 C2 C3 C4 -175.4(8) . .
C7 C2 C3 C4 2.6(12) . .
C2 C3 C4 C5 0.7(12) . .
C2 C3 C4 S2 178.9(6) . .
C3 C4 C5 C6 -3.3(12) . .
S2 C4 C5 C6 178.4(6) . .
C4 C5 C6 C7 2.7(12) . .
C5 C6 C7 C2 0.5(13) . .
C5 C6 C7 C1 -177.1(8) . .
N3 C2 C7 C6 174.7(8) . .
C3 C2 C7 C6 -3.2(12) . .
N3 C2 C7 C1 -7.8(13) . .
C3 C2 C7 C1 174.3(7) . .
O5 C1 C7 C6 -5.6(11) . .
O4 C1 C7 C6 177.5(7) . .
O5 C1 C7 C2 176.9(8) . .
O4 C1 C7 C2 0.0(12) . .
C9 C8 C10 C9 1.7(15) 2_667 .
C9 C8 C10 C11 177.0(8) 2_667 .
C8 C9 C10 C8 -1.7(15) 2_667 .
C8 C9 C10 C11 -177.1(8) 2_667 .
C8 C10 C11 N1 -84.1(11) . .
C9 C10 C11 N1 91.2(10) . .
N1 C13 C14 N2 -0.1(10) . .
C20 C15 C16 C17 -2.5(14) . .
S1 C15 C16 C17 177.0(7) . .
C15 C16 C17 C18 -0.4(14) . .
C16 C17 C18 C19 2.5(14) . .
C16 C17 C18 C28 -176.4(8) . .
C17 C18 C19 N6 -177.3(9) . .
C28 C18 C19 N6 1.6(14) . .
C17 C18 C19 C20 -1.6(13) . .
C28 C18 C19 C20 177.3(8) . .
C16 C15 C20 C19 3.5(13) . .
S1 C15 C20 C19 -176.1(7) . .
N6 C19 C20 C15 174.6(8) . .
C18 C19 C20 C15 -1.3(12) . .
C23 C21 C22 C23 2.3(17) 2_566 .
C21 C22 C23 C21 -2.2(17) . 2_566
C21 C22 C23 C24 179.3(10) . .
C22 C23 C24 N4 -1.4(14) . .
C21 C23 C24 N4 -179.8(8) 2_566 .
N4 C25 C27 N5 1.1(10) . .
C17 C18 C28 O6 5.0(12) . .
C19 C18 C28 O6 -173.9(8) . .
C17 C18 C28 O7 -174.3(8) . .
C19 C18 C28 O7 6.9(12) . .
N2 C12 N1 C13 0.3(10) . .
N2 C12 N1 C11 -174.1(8) . .
C14 C13 N1 C12 -0.1(9) . .
C14 C13 N1 C11 174.3(8) . .
C10 C11 N1 C12 82.3(11) . .
C10 C11 N1 C13 -91.0(10) . .
N1 C12 N2 C14 -0.4(10) . .
N1 C12 N2 Pb2 175.7(5) . .
C13 C14 N2 C12 0.3(9) . .
C13 C14 N2 Pb2 -175.4(6) . .
N5 C26 N4 C25 1.1(10) . .
N5 C26 N4 C24 -174.0(8) . .
C27 C25 N4 C26 -1.3(10) . .
C27 C25 N4 C24 173.7(8) . .
C23 C24 N4 C26 93.5(10) . .
C23 C24 N4 C25 -80.7(11) . .
N4 C26 N5 C27 -0.5(10) . .
N4 C26 N5 Pb1 166.7(5) . .
C25 C27 N5 C26 -0.4(10) . .
C25 C27 N5 Pb1 -168.4(6) . .
O5 C1 O4 Pb2 -3.8(8) . .
C7 C1 O4 Pb2 173.0(6) . .
O4 C1 O5 Pb2 4.1(8) . .
C7 C1 O5 Pb2 -172.7(6) . .
O7 C28 O6 Pb1 5.3(8) . .
C18 C28 O6 Pb1 -173.9(7) . .
O6 C28 O7 Pb1 -6.3(9) . .
C18 C28 O7 Pb1 173.0(6) . .
C28 O7 Pb1 N5 -77.3(5) . .
C28 O7 Pb1 O2W -172.2(6) . .
C28 O7 Pb1 O6 3.3(5) . .
C26 N5 Pb1 O7 -57.9(7) . .
C27 N5 Pb1 O7 107.2(7) . .
C26 N5 Pb1 O2W 11.4(8) . .
C27 N5 Pb1 O2W 176.5(7) . .
C26 N5 Pb1 O6 -108.9(8) . .
C27 N5 Pb1 O6 56.2(7) . .
C28 O6 Pb1 O7 -3.2(5) . .
C28 O6 Pb1 N5 84.5(5) . .
C28 O6 Pb1 O2W 1.8(6) . .
C12 N2 Pb2 O5 -65.6(7) . .
C14 N2 Pb2 O5 109.5(7) . .
C12 N2 Pb2 O1W -134.0(7) . .
C14 N2 Pb2 O1W 41.0(7) . .
C12 N2 Pb2 O4 -13.5(6) . .
C14 N2 Pb2 O4 161.6(7) . .
C1 O5 Pb2 N2 80.6(5) . .
C1 O5 Pb2 O1W 175.5(5) . .
C1 O5 Pb2 O4 -2.2(5) . .
C1 O4 Pb2 N2 -84.0(5) . .
C1 O4 Pb2 O5 2.1(4) . .
C1 O4 Pb2 O1W -0.3(5) . .
C20 C15 S1 O10 163.7(7) . .
C16 C15 S1 O10 -15.8(8) . .
C20 C15 S1 O8 -73.6(8) . .
C16 C15 S1 O8 106.9(8) . .
C20 C15 S1 O9 44.4(8) . .
C16 C15 S1 O9 -135.1(7) . .
C3 C4 S2 O2 16.2(7) . .
C5 C4 S2 O2 -165.5(6) . .
C3 C4 S2 O1 -106.4(7) . .
C5 C4 S2 O1 71.9(7) . .
C3 C4 S2 O3 136.9(6) . .
C5 C4 S2 O3 -44.8(7) . .
